data_4345962
loop_
_publ_author_name
'Borys, Andryj M.'
'Clark, Ewan R.'

_publ_section_title
;
 Adducts of Donor-Functionalized Ar3P with the Soft Lewis Acid I2: Probing
 Simultaneous Lewis Acidity and Basicity at Internally Solvated P(III)
 Centers.
;
_journal_name_full 'Inorganic chemistry'
_journal_paper_doi 10.1021/acs.inorgchem.7b00278
_journal_year 2017
_chemical_formula_moiety 'C21 H22 I N P, I'
_chemical_formula_sum 'C21 H22 I2 N P'
_chemical_formula_weight 573.16
_space_group_crystal_system monoclinic
_space_group_IT_number 14
_space_group_name_Hall '-P 2ybc'
_space_group_name_H-M_alt 'P 1 21/c 1'
_symmetry_space_group_name_Hall '-P 2ybc'
_symmetry_space_group_name_H-M 'P 1 21/c 1'
_atom_sites_solution_hydrogens geom
_audit_creation_date 2016-02-29
_audit_creation_method
;
Olex2 1.2
(compiled 2015.09.30 svn.r3233 for OlexSys, GUI svn.r5103)
;
_cell_angle_alpha 90
_cell_angle_beta 106.832(3)
_cell_angle_gamma 90
_cell_formula_units_Z 4
_cell_length_a 9.0359(3)
_cell_length_b 25.5171(7)
_cell_length_c 9.4963(3)
_cell_measurement_reflns_used 10775
_cell_measurement_temperature 100.00(10)
_cell_measurement_theta_max 28.8540
_cell_measurement_theta_min 2.7240
_cell_volume 2095.76(12)
_computing_cell_refinement 'CrysAlisPro 1.171.38.41 (Rigaku OD, 2015)'
_computing_data_collection 'CrysAlisPro 1.171.38.41 (Rigaku OD, 2015)'
_computing_data_reduction 'CrysAlisPro 1.171.38.41 (Rigaku OD, 2015)'
_computing_molecular_graphics 'Olex2 (Dolomanov et al., 2009)'
_computing_publication_material 'Olex2 (Dolomanov et al., 2009)'
_computing_structure_refinement 'ShelXL (Sheldrick, 2015)'
_computing_structure_solution 'ShelXT (Sheldrick, 2015)'
_diffrn_ambient_environment N~2~
_diffrn_ambient_temperature 100.00(10)
_diffrn_detector 'CCD plate'
_diffrn_detector_area_resol_mean 5.2887
_diffrn_detector_type AtlasS2
_diffrn_measured_fraction_theta_full 0.999
_diffrn_measured_fraction_theta_max 0.999
_diffrn_measurement_details
;
List of Runs (angles in degrees, time in seconds):

  # Type    Start    End  Width  t~exp~   \w     \q     \k     \f   Frames
--------------------------------------------------------------------------
  1  \w    -66.00 -25.00   1.00   30.00    --  -12.01 121.00  -4.54   41
  2  \w    -77.00  17.00   1.00   30.00    --  -12.01 -77.00  90.00   94
  3  \w    -84.00   8.00   1.00   30.00    --  -12.01 -38.00-180.00   92
  4  \w    -86.00   7.00   1.00   30.00    --  -12.01 -38.00 -60.00   93
  5  \w    -40.00  43.00   1.00   30.00    --  -12.01  57.00   0.00   83
  6  \w    -34.00  57.00   1.00   30.00    --  -12.01  38.00 -90.00   91
  7  \w    -84.00 -57.00   1.00   30.00    --  -12.01 149.00-163.87   27
  8  \w    -26.00  53.00   1.00   30.00    --  -12.01  38.00 120.00   79
  9  \w    -87.00 -38.00   1.00   30.00    --  -12.01 153.00  55.76   49
;
_diffrn_measurement_device 'four-circle diffractometer'
_diffrn_measurement_device_type 'SuperNova, Dual, Cu at zero, AtlasS2'
_diffrn_measurement_method '\w scans'
_diffrn_orient_matrix_type 'CrysAlisPro convention (1999,Acta A55,543-557)'
_diffrn_orient_matrix_UB_11 -0.0070188000
_diffrn_orient_matrix_UB_12 0.0044014000
_diffrn_orient_matrix_UB_13 -0.0753968000
_diffrn_orient_matrix_UB_21 0.0815057000
_diffrn_orient_matrix_UB_22 -0.0015457000
_diffrn_orient_matrix_UB_23 0.0152683000
_diffrn_orient_matrix_UB_31 -0.0058094000
_diffrn_orient_matrix_UB_32 -0.0274018000
_diffrn_orient_matrix_UB_33 -0.0130296000
_diffrn_radiation_monochromator mirror
_diffrn_radiation_probe x-ray
_diffrn_radiation_type MoK\a
_diffrn_radiation_wavelength 0.71073
_diffrn_reflns_av_R_equivalents 0.0402
_diffrn_reflns_av_unetI/netI 0.0237
_diffrn_reflns_Laue_measured_fraction_full 0.999
_diffrn_reflns_Laue_measured_fraction_max 0.999
_diffrn_reflns_limit_h_max 11
_diffrn_reflns_limit_h_min -11
_diffrn_reflns_limit_k_max 31
_diffrn_reflns_limit_k_min -31
_diffrn_reflns_limit_l_max 11
_diffrn_reflns_limit_l_min -11
_diffrn_reflns_number 33543
_diffrn_reflns_point_group_measured_fraction_full 0.999
_diffrn_reflns_point_group_measured_fraction_max 0.999
_diffrn_reflns_theta_full 25.242
_diffrn_reflns_theta_max 26.372
_diffrn_reflns_theta_min 2.487
_diffrn_source 'micro-focus sealed X-ray tube'
_diffrn_source_type 'SuperNova (Mo) X-ray Source'
_exptl_absorpt_coefficient_mu 3.081
_exptl_absorpt_correction_T_max 1.00000
_exptl_absorpt_correction_T_min 0.89077
_exptl_absorpt_correction_type multi-scan
_exptl_absorpt_process_details
;
CrysAlisPro 1.171.38.41 (Rigaku Oxford Diffraction, 2015)
Empirical absorption correction using spherical harmonics,
 implemented in SCALE3 ABSPACK scaling algorithm.
;
_exptl_crystal_colour 'clear yellow'
_exptl_crystal_colour_lustre clear
_exptl_crystal_colour_primary yellow
_exptl_crystal_density_diffrn 1.817
_exptl_crystal_description irregular
_exptl_crystal_F_000 1104
_exptl_crystal_size_max 0.076
_exptl_crystal_size_mid 0.044
_exptl_crystal_size_min 0.035
_refine_diff_density_max 0.568
_refine_diff_density_min -0.382
_refine_diff_density_rms 0.087
_refine_ls_extinction_method none
_refine_ls_goodness_of_fit_ref 1.037
_refine_ls_hydrogen_treatment constr
_refine_ls_matrix_type full
_refine_ls_number_parameters 228
_refine_ls_number_reflns 4281
_refine_ls_number_restraints 0
_refine_ls_restrained_S_all 1.037
_refine_ls_R_factor_all 0.0319
_refine_ls_R_factor_gt 0.0233
_refine_ls_shift/su_max 0.001
_refine_ls_shift/su_mean 0.000
_refine_ls_structure_factor_coef Fsqd
_refine_ls_weighting_details 'w=1/[\s^2^(Fo^2^)+(0.0131P)^2^+2.2546P] where P=(Fo^2^+2Fc^2^)/3'
_refine_ls_weighting_scheme calc
_refine_ls_wR_factor_gt 0.0414
_refine_ls_wR_factor_ref 0.0437
_reflns_Friedel_coverage 0.000
_reflns_number_gt 3627
_reflns_number_total 4281
_reflns_threshold_expression 'I > 2\s(I)'
_cod_data_source_file ic7b00278_si_002.cif
_cod_data_source_block 2c
_cod_original_cell_volume 2095.75(11)
_cod_database_code 4345962
_shelx_shelxl_version_number 2014/7
_chemical_oxdiff_formula 'C21 H22 N P I2'
_shelx_space_group_comment
;
The symmetry employed for this shelxl refinement is uniquely defined
by the following loop, which should always be used as a source of
symmetry information in preference to the above space-group names.
They are only intended as comments.
;
_olex2_refinement_description
;
1. Fixed Uiso
 At 1.2 times of:
  All C(H) groups, All C(H,H) groups
 At 1.5 times of:
  All C(H,H,H) groups
2.a Secondary CH2 refined with riding coordinates:
 C7(H7A,H7B)
2.b Aromatic/amide H refined with riding coordinates:
 C2(H2), C3(H3), C4(H4), C5(H5), C11(H11), C12(H12), C13(H13), C14(H14),
 C15(H15), C17(H17), C18(H18), C19(H19), C20(H20), C21(H21)
2.c Idealised Me refined as rotating group:
 C8(H8A,H8B,H8C), C9(H9A,H9B,H9C)
;
_olex2_submission_special_instructions 'No special instructions were received'
_oxdiff_exptl_absorpt_empirical_details
;
Empirical correction (ABSPACK) includes:
- Absorption correction using spherical harmonics
- Frame scaling
;
_oxdiff_exptl_absorpt_empirical_full_max 1.342
_oxdiff_exptl_absorpt_empirical_full_min 0.805

loop_
_space_group_symop_operation_xyz
'x, y, z'
'-x, y+1/2, -z+1/2'
'-x, -y, -z'
'x, -y-1/2, z-1/2'

loop_
_atom_site_label
_atom_site_type_symbol
_atom_site_fract_x
_atom_site_fract_y
_atom_site_fract_z
_atom_site_U_iso_or_equiv
_atom_site_adp_type
_atom_site_occupancy
_atom_site_site_symmetry_order
_atom_site_calc_flag
_atom_site_refinement_flags_posn
I1 I 0.83052(2) 0.36914(2) 0.58420(2) 0.01562(5) Uani 1 1 d .
P1 P 0.62467(8) 0.37459(3) 0.34641(8) 0.01338(14) Uani 1 1 d .
N1 N 0.8754(3) 0.43530(9) 0.2821(3) 0.0183(5) Uani 1 1 d .
C1 C 0.5540(3) 0.44084(10) 0.2970(3) 0.0135(6) Uani 1 1 d .
C2 C 0.3945(3) 0.44742(10) 0.2470(3) 0.0174(6) Uani 1 1 d .
H2 H 0.3299 0.4186 0.2402 0.021 Uiso 1 1 calc R
C3 C 0.3310(3) 0.49647(11) 0.2072(3) 0.0217(6) Uani 1 1 d .
H3 H 0.2242 0.5005 0.1740 0.026 Uiso 1 1 calc R
C4 C 0.4260(3) 0.53930(11) 0.2169(3) 0.0218(7) Uani 1 1 d .
H4 H 0.3836 0.5725 0.1927 0.026 Uiso 1 1 calc R
C5 C 0.5840(3) 0.53288(10) 0.2624(3) 0.0195(6) Uani 1 1 d .
H5 H 0.6470 0.5619 0.2651 0.023 Uiso 1 1 calc R
C6 C 0.6521(3) 0.48450(10) 0.3043(3) 0.0164(6) Uani 1 1 d .
C7 C 0.8254(3) 0.48012(10) 0.3524(3) 0.0191(6) Uani 1 1 d .
H7A H 0.8701 0.5120 0.3266 0.023 Uiso 1 1 calc R
H7B H 0.8619 0.4761 0.4585 0.023 Uiso 1 1 calc R
C8 C 0.8421(4) 0.44437(11) 0.1240(3) 0.0241(7) Uani 1 1 d .
H8A H 0.7331 0.4500 0.0818 0.036 Uiso 1 1 calc GR
H8B H 0.8737 0.4144 0.0789 0.036 Uiso 1 1 calc GR
H8C H 0.8976 0.4747 0.1076 0.036 Uiso 1 1 calc GR
C9 C 1.0401(3) 0.42516(12) 0.3458(3) 0.0250(7) Uani 1 1 d .
H9A H 1.0981 0.4553 0.3324 0.038 Uiso 1 1 calc GR
H9B H 1.0696 0.3955 0.2979 0.038 Uiso 1 1 calc GR
H9C H 1.0612 0.4180 0.4489 0.038 Uiso 1 1 calc GR
C10 C 0.4654(3) 0.33907(10) 0.3816(3) 0.0133(6) Uani 1 1 d .
C11 C 0.4118(3) 0.35520(10) 0.4981(3) 0.0190(6) Uani 1 1 d .
H11 H 0.4546 0.3847 0.5521 0.023 Uiso 1 1 calc R
C12 C 0.2956(3) 0.32800(11) 0.5347(3) 0.0195(6) Uani 1 1 d .
H12 H 0.2599 0.3392 0.6122 0.023 Uiso 1 1 calc R
C13 C 0.2333(3) 0.28387(11) 0.4547(3) 0.0211(6) Uani 1 1 d .
H13 H 0.1563 0.2650 0.4795 0.025 Uiso 1 1 calc R
C14 C 0.2845(3) 0.26766(11) 0.3387(3) 0.0208(6) Uani 1 1 d .
H14 H 0.2414 0.2380 0.2854 0.025 Uiso 1 1 calc R
C15 C 0.4000(3) 0.29516(10) 0.3005(3) 0.0185(6) Uani 1 1 d .
H15 H 0.4333 0.2843 0.2213 0.022 Uiso 1 1 calc R
C16 C 0.6698(3) 0.34206(10) 0.1952(3) 0.0144(6) Uani 1 1 d .
C17 C 0.5660(3) 0.34673(10) 0.0555(3) 0.0200(6) Uani 1 1 d .
H17 H 0.4748 0.3656 0.0416 0.024 Uiso 1 1 calc R
C18 C 0.5997(4) 0.32297(11) -0.0629(3) 0.0250(7) Uani 1 1 d .
H18 H 0.5305 0.3256 -0.1566 0.030 Uiso 1 1 calc R
C19 C 0.7360(4) 0.29548(11) -0.0418(3) 0.0267(7) Uani 1 1 d .
H19 H 0.7593 0.2803 -0.1218 0.032 Uiso 1 1 calc R
C20 C 0.8381(4) 0.29035(11) 0.0975(3) 0.0261(7) Uani 1 1 d .
H20 H 0.9288 0.2712 0.1111 0.031 Uiso 1 1 calc R
C21 C 0.8053(3) 0.31365(10) 0.2164(3) 0.0201(6) Uani 1 1 d .
H21 H 0.8738 0.3103 0.3103 0.024 Uiso 1 1 calc R
I2 I 1.10524(2) 0.37051(2) 0.88375(2) 0.02008(6) Uani 1 1 d .

loop_
_atom_site_aniso_label
_atom_site_aniso_U_11
_atom_site_aniso_U_22
_atom_site_aniso_U_33
_atom_site_aniso_U_23
_atom_site_aniso_U_13
_atom_site_aniso_U_12
I1 0.01439(10) 0.01805(9) 0.01432(9) 0.00002(7) 0.00401(7) 0.00077(7)
P1 0.0119(3) 0.0148(3) 0.0135(3) -0.0004(3) 0.0038(3) 0.0000(3)
N1 0.0138(13) 0.0220(12) 0.0199(13) -0.0026(10) 0.0063(10) -0.0018(10)
C1 0.0128(14) 0.0165(13) 0.0114(14) -0.0018(10) 0.0039(11) 0.0006(11)
C2 0.0178(16) 0.0178(14) 0.0169(15) 0.0027(11) 0.0053(12) -0.0021(11)
C3 0.0144(15) 0.0266(16) 0.0233(16) 0.0036(12) 0.0042(13) 0.0039(12)
C4 0.0248(17) 0.0164(14) 0.0237(16) 0.0010(12) 0.0065(14) 0.0053(12)
C5 0.0234(16) 0.0159(14) 0.0201(16) -0.0024(11) 0.0076(13) -0.0042(12)
C6 0.0160(15) 0.0194(14) 0.0137(14) -0.0037(11) 0.0044(12) -0.0023(11)
C7 0.0175(15) 0.0173(14) 0.0199(15) -0.0035(11) 0.0013(12) -0.0070(12)
C8 0.0266(18) 0.0268(16) 0.0217(16) -0.0004(12) 0.0111(14) -0.0062(13)
C9 0.0161(16) 0.0287(16) 0.0318(18) 0.0004(13) 0.0095(14) -0.0014(13)
C10 0.0102(14) 0.0143(13) 0.0141(14) 0.0034(10) 0.0018(11) 0.0008(11)
C11 0.0203(16) 0.0198(14) 0.0169(15) -0.0014(11) 0.0053(12) -0.0004(12)
C12 0.0209(16) 0.0229(15) 0.0164(15) 0.0026(11) 0.0083(13) 0.0034(12)
C13 0.0159(15) 0.0224(15) 0.0258(16) 0.0071(12) 0.0073(13) -0.0007(12)
C14 0.0224(16) 0.0171(14) 0.0237(16) -0.0031(12) 0.0081(13) -0.0046(12)
C15 0.0213(16) 0.0190(14) 0.0169(15) -0.0011(11) 0.0080(12) 0.0000(12)
C16 0.0163(15) 0.0112(13) 0.0167(14) 0.0003(10) 0.0064(12) -0.0032(11)
C17 0.0219(16) 0.0179(14) 0.0194(15) 0.0011(11) 0.0047(13) -0.0028(12)
C18 0.036(2) 0.0222(15) 0.0154(15) -0.0022(12) 0.0061(14) -0.0097(14)
C19 0.037(2) 0.0212(16) 0.0291(18) -0.0080(13) 0.0214(16) -0.0055(14)
C20 0.0260(18) 0.0232(16) 0.0338(19) -0.0045(13) 0.0158(15) 0.0017(13)
C21 0.0201(16) 0.0183(14) 0.0236(16) -0.0006(12) 0.0091(13) -0.0026(12)
I2 0.01610(10) 0.02742(11) 0.01567(10) -0.00099(8) 0.00293(8) 0.00149(8)

loop_
_atom_type_symbol
_atom_type_description
_atom_type_scat_dispersion_real
_atom_type_scat_dispersion_imag
_atom_type_scat_source
C C 0.0033 0.0016 'International Tables Vol C Tables 4.2.6.8 and 6.1.1.4'
H H 0.0000 0.0000 'International Tables Vol C Tables 4.2.6.8 and 6.1.1.4'
N N 0.0061 0.0033 'International Tables Vol C Tables 4.2.6.8 and 6.1.1.4'
P P 0.1023 0.0942 'International Tables Vol C Tables 4.2.6.8 and 6.1.1.4'
I I -0.4742 1.8119 'International Tables Vol C Tables 4.2.6.8 and 6.1.1.4'

loop_
_exptl_crystal_face_index_h
_exptl_crystal_face_index_k
_exptl_crystal_face_index_l
_exptl_crystal_face_perp_dist
1 -5 0 0.0240
3 5 2 0.0222
-5 2 -3 0.0018
-5 1 5 0.0295
5 -2 -5 0.0346
0 1 0 0.0148
-4 -34 3 0.0230

loop_
_geom_angle_atom_site_label_1
_geom_angle_atom_site_label_2
_geom_angle_atom_site_label_3
_geom_angle
C1 P1 I1 113.68(9)
C10 P1 I1 103.32(9)
C10 P1 C1 105.90(12)
C16 P1 I1 114.59(9)
C16 P1 C1 111.44(12)
C16 P1 C10 106.94(12)
C7 N1 C8 110.3(2)
C9 N1 C7 111.3(2)
C9 N1 C8 109.6(2)
C2 C1 P1 116.86(19)
C2 C1 C6 119.7(2)
C6 C1 P1 123.5(2)
C1 C2 H2 119.7
C3 C2 C1 120.6(3)
C3 C2 H2 119.7
C2 C3 H3 120.0
C4 C3 C2 120.0(3)
C4 C3 H3 120.0
C3 C4 H4 120.1
C3 C4 C5 119.8(3)
C5 C4 H4 120.1
C4 C5 H5 119.0
C4 C5 C6 122.0(3)
C6 C5 H5 119.0
C1 C6 C7 122.7(2)
C5 C6 C1 117.9(3)
C5 C6 C7 119.4(2)
N1 C7 C6 110.6(2)
N1 C7 H7A 109.5
N1 C7 H7B 109.5
C6 C7 H7A 109.5
C6 C7 H7B 109.5
H7A C7 H7B 108.1
N1 C8 H8A 109.5
N1 C8 H8B 109.5
N1 C8 H8C 109.5
H8A C8 H8B 109.5
H8A C8 H8C 109.5
H8B C8 H8C 109.5
N1 C9 H9A 109.5
N1 C9 H9B 109.5
N1 C9 H9C 109.5
H9A C9 H9B 109.5
H9A C9 H9C 109.5
H9B C9 H9C 109.5
C11 C10 P1 118.5(2)
C15 C10 P1 122.2(2)
C15 C10 C11 119.2(2)
C10 C11 H11 119.5
C12 C11 C10 121.0(3)
C12 C11 H11 119.5
C11 C12 H12 120.4
C13 C12 C11 119.2(3)
C13 C12 H12 120.4
C12 C13 H13 119.8
C14 C13 C12 120.4(3)
C14 C13 H13 119.8
C13 C14 H14 119.7
C13 C14 C15 120.6(3)
C15 C14 H14 119.7
C10 C15 H15 120.2
C14 C15 C10 119.5(3)
C14 C15 H15 120.2
C17 C16 P1 118.3(2)
C21 C16 P1 121.2(2)
C21 C16 C17 120.5(3)
C16 C17 H17 120.3
C18 C17 C16 119.3(3)
C18 C17 H17 120.3
C17 C18 H18 120.0
C19 C18 C17 120.0(3)
C19 C18 H18 120.0
C18 C19 H19 119.8
C18 C19 C20 120.5(3)
C20 C19 H19 119.8
C19 C20 H20 120.0
C19 C20 C21 120.0(3)
C21 C20 H20 120.0
C16 C21 H21 120.2
C20 C21 C16 119.7(3)
C20 C21 H21 120.2

loop_
_geom_bond_atom_site_label_1
_geom_bond_atom_site_label_2
_geom_bond_distance
I1 P1 2.4791(7)
P1 C1 1.820(3)
P1 C10 1.812(3)
P1 C16 1.805(3)
N1 C7 1.460(3)
N1 C8 1.462(4)
N1 C9 1.458(4)
C1 C2 1.391(4)
C1 C6 1.413(4)
C2 H2 0.9300
C2 C3 1.383(4)
C3 H3 0.9300
C3 C4 1.376(4)
C4 H4 0.9300
C4 C5 1.377(4)
C5 H5 0.9300
C5 C6 1.385(4)
C6 C7 1.503(4)
C7 H7A 0.9700
C7 H7B 0.9700
C8 H8A 0.9600
C8 H8B 0.9600
C8 H8C 0.9600
C9 H9A 0.9600
C9 H9B 0.9600
C9 H9C 0.9600
C10 C11 1.392(4)
C10 C15 1.391(4)
C11 H11 0.9300
C11 C12 1.384(4)
C12 H12 0.9300
C12 C13 1.384(4)
C13 H13 0.9300
C13 C14 1.376(4)
C14 H14 0.9300
C14 C15 1.390(4)
C15 H15 0.9300
C16 C17 1.390(4)
C16 C21 1.387(4)
C17 H17 0.9300
C17 C18 1.387(4)
C18 H18 0.9300
C18 C19 1.380(4)
C19 H19 0.9300
C19 C20 1.382(4)
C20 H20 0.9300
C20 C21 1.382(4)
C21 H21 0.9300

loop_
_exptl_oxdiff_crystal_face_indexfrac_h
_exptl_oxdiff_crystal_face_indexfrac_k
_exptl_oxdiff_crystal_face_indexfrac_l
_exptl_oxdiff_crystal_face_x
_exptl_oxdiff_crystal_face_y
_exptl_oxdiff_crystal_face_z
0.9997 -4.9974 0.0002 -0.0290 0.0892 0.1311
2.9987 4.9971 1.9994 -0.1498 0.2672 -0.1804
-4.9981 1.9993 -2.9993 0.2700 -0.4563 0.0133
-4.9978 1.0004 4.9979 -0.3373 -0.3326 -0.0635
4.9978 -1.9998 -4.9979 0.3329 0.3341 0.0909
-0.0000 0.9995 -0.0000 0.0044 -0.0015 -0.0274
-3.9973 -33.9807 2.9995 -0.3477 -0.2275 0.9153
